data_4082927
loop_
_publ_author_name
'Pittracher, Michael'
'Frisch, Ulla'
'Kopacka, Holger'
'Wurst, Klaus'
'M\"uller, Thomas'
'Oehninger, Luciano'
'Ott, Ingo'
'Wuttke, Evelyn'
'Scheerer, Stefan'
'Winter, Rainer F.'
'Bildstein, Benno'

_publ_contact_author
;
      Benno Bildstein
      Institut f\"ur Allgemeine und Anorganische Chemie 
      Universit\"at Innsbruck
      Innrain 80/82
      A-6020 Innsbruck
      Austria
;
_publ_section_title
;
 \p-Complexes of Tropolone and Its N-Derivatives: Ambidentate
 [O,O]/[N,O]/[N,N]-Cycloheptatrienyl Pentamethylcyclopentadienyl Ruthenium
 Sandwich Complexes
;
_journal_issue 7
_journal_name_full Organometallics
_journal_page_first 1630
_journal_paper_doi 10.1021/om401200t
_journal_volume 33
_journal_year 2014
_chemical_formula_sum 'C17 H21 F6 O2 P Ru'
_chemical_formula_weight 503.38
_chemical_name_systematic
; 
 ? 
;
_space_group_IT_number 14
_symmetry_cell_setting monoclinic
_symmetry_space_group_name_Hall '-P 2ybc'
_symmetry_space_group_name_H-M 'P 1 21/c 1'
_atom_sites_solution_hydrogens geom
_atom_sites_solution_primary direct
_atom_sites_solution_secondary difmap
_audit_creation_method SHELXL-97
_cell_angle_alpha 90.00
_cell_angle_beta 96.308(2)
_cell_angle_gamma 90.00
_cell_formula_units_Z 4
_cell_length_a 6.9566(2)
_cell_length_b 11.0422(2)
_cell_length_c 24.8251(5)
_cell_measurement_reflns_used 29908
_cell_measurement_temperature 233(2)
_cell_measurement_theta_max 26.0
_cell_measurement_theta_min 1.0
_cell_volume 1895.42(8)
_computing_data_collection COLLECT
_computing_data_reduction 'DENZO and SCALEPACK'
_computing_structure_refinement 'SHELXL-97 (Sheldrick, 1997)'
_computing_structure_solution 'SHELXS-97 (Sheldrick, 1990)'
_diffrn_ambient_temperature 233(2)
_diffrn_measured_fraction_theta_full 0.993
_diffrn_measured_fraction_theta_max 0.993
_diffrn_measurement_device_type 'Nonius KappaCCD'
_diffrn_measurement_method 'phi- and omega-scans'
_diffrn_radiation_monochromator graphite
_diffrn_radiation_source 'fine-focus sealed tube'
_diffrn_radiation_type MoK\a
_diffrn_radiation_wavelength 0.71073
_diffrn_reflns_av_R_equivalents 0.0215
_diffrn_reflns_av_sigmaI/netI 0.0203
_diffrn_reflns_limit_h_max 8
_diffrn_reflns_limit_h_min -8
_diffrn_reflns_limit_k_max 13
_diffrn_reflns_limit_k_min -13
_diffrn_reflns_limit_l_max 30
_diffrn_reflns_limit_l_min -30
_diffrn_reflns_number 12228
_diffrn_reflns_theta_full 26.00
_diffrn_reflns_theta_max 26.00
_diffrn_reflns_theta_min 1.65
_diffrn_standards_number 0
_exptl_absorpt_coefficient_mu 0.978
_exptl_absorpt_correction_type none
_exptl_crystal_colour orange
_exptl_crystal_density_diffrn 1.764
_exptl_crystal_density_method 'not measured'
_exptl_crystal_description plate
_exptl_crystal_F_000 1008
_exptl_crystal_size_max 0.4
_exptl_crystal_size_mid 0.3
_exptl_crystal_size_min 0.05
_refine_diff_density_max 0.583
_refine_diff_density_min -0.420
_refine_diff_density_rms 0.062
_refine_ls_extinction_method none
_refine_ls_goodness_of_fit_ref 1.096
_refine_ls_hydrogen_treatment 'constr., refined at C8-C12 (bond restr.)'
_refine_ls_matrix_type full
_refine_ls_number_parameters 325
_refine_ls_number_reflns 3700
_refine_ls_number_restraints 5
_refine_ls_restrained_S_all 1.095
_refine_ls_R_factor_all 0.0325
_refine_ls_R_factor_gt 0.0299
_refine_ls_shift/su_max 0.009
_refine_ls_shift/su_mean 0.001
_refine_ls_structure_factor_coef Fsqd
_refine_ls_weighting_details 'calc w=1/[\s^2^(Fo^2^)+(0.0366P)^2^+1.9178P] where P=(Fo^2^+2Fc^2^)/3'
_refine_ls_weighting_scheme calc
_refine_ls_wR_factor_gt 0.0770
_refine_ls_wR_factor_ref 0.0786
_reflns_number_gt 3429
_reflns_number_total 3700
_reflns_threshold_expression >2sigma(I)
_cod_data_source_file om401200t_si_002.cif
_cod_data_source_block 4
_cod_depositor_comments 'Adding full bibliography for 4082927.cif.'
_cod_original_cell_volume 1895.42(7)
_cod_original_sg_symbol_H-M P21/c
_cod_database_code 4082927

loop_
_symmetry_equiv_pos_as_xyz
'x, y, z'
'-x, y+1/2, -z+1/2'
'-x, -y, -z'
'x, -y-1/2, z-1/2'

loop_
_atom_site_label
_atom_site_type_symbol
_atom_site_fract_x
_atom_site_fract_y
_atom_site_fract_z
_atom_site_U_iso_or_equiv
_atom_site_adp_type
_atom_site_occupancy
_atom_site_symmetry_multiplicity
_atom_site_calc_flag
_atom_site_refinement_flags
_atom_site_disorder_assembly
_atom_site_disorder_group
Ru1 Ru 0.32431(3) 0.242420(15) 0.139994(7) 0.02353(9) Uani 1 1 d . . .
O1 O 0.6157(4) 0.3783(2) 0.25215(10) 0.0690(7) Uani 1 1 d . . .
O2 O 0.5652(4) 0.1538(2) 0.26211(9) 0.0572(6) Uani 1 1 d . . .
H2 H 0.5844 0.2118 0.2833 0.086 Uiso 1 1 calc R . .
C1 C 0.0691(3) 0.3482(2) 0.15439(11) 0.0322(5) Uani 1 1 d . . .
C2 C 0.0744(4) 0.2399(2) 0.18589(11) 0.0315(6) Uani 1 1 d . . .
C3 C 0.0613(3) 0.1397(2) 0.14934(11) 0.0326(5) Uani 1 1 d . . .
C4 C 0.0496(4) 0.1858(2) 0.09546(10) 0.0342(6) Uani 1 1 d . . .
C5 C 0.0547(4) 0.3159(2) 0.09854(10) 0.0334(5) Uani 1 1 d . . .
C6 C 0.5944(4) 0.3227(3) 0.20810(12) 0.0413(6) Uani 1 1 d . . .
C7 C 0.5724(4) 0.1920(3) 0.21162(11) 0.0370(6) Uani 1 1 d . . .
C8 C 0.5493(4) 0.1041(2) 0.17085(12) 0.0384(6) Uani 1 1 d D . .
H8 H 0.532(4) 0.0266(18) 0.1839(11) 0.042(8) Uiso 1 1 d D . .
C9 C 0.5488(4) 0.1178(3) 0.11435(13) 0.0452(7) Uani 1 1 d D . .
H9 H 0.529(4) 0.044(2) 0.0949(11) 0.049(9) Uiso 1 1 d D . .
C10 C 0.5533(5) 0.2255(4) 0.08443(13) 0.0516(8) Uani 1 1 d D . .
H10 H 0.534(6) 0.220(4) 0.0466(8) 0.079(13) Uiso 1 1 d D . .
C11 C 0.5526(4) 0.3458(3) 0.10393(13) 0.0480(7) Uani 1 1 d D . .
H11 H 0.529(5) 0.408(2) 0.0786(12) 0.063(10) Uiso 1 1 d D . .
C12 C 0.5556(4) 0.3859(2) 0.15778(13) 0.0425(7) Uani 1 1 d D . .
H12 H 0.530(5) 0.4691(18) 0.1618(13) 0.059(10) Uiso 1 1 d D . .
C01 C 0.0696(5) 0.4747(3) 0.17624(16) 0.0566(9) Uani 1 1 d . . .
H01A H 0.1199 0.5297 0.1507 0.085 Uiso 1 1 calc R . .
H01B H 0.1506 0.4782 0.2106 0.085 Uiso 1 1 calc R . .
H01C H -0.0614 0.4982 0.1816 0.085 Uiso 1 1 calc R . .
C02 C 0.0916(5) 0.2332(3) 0.24673(13) 0.0550(9) Uani 1 1 d . . .
H02A H 0.1606 0.3038 0.2620 0.082 Uiso 1 1 calc R . .
H02B H 0.1618 0.1606 0.2588 0.082 Uiso 1 1 calc R . .
H02C H -0.0366 0.2310 0.2586 0.082 Uiso 1 1 calc R . .
C03 C 0.0518(4) 0.0082(3) 0.16458(17) 0.0571(9) Uani 1 1 d . . .
H03A H 0.1253 -0.0046 0.1996 0.086 Uiso 1 1 calc R . .
H03B H 0.1060 -0.0408 0.1375 0.086 Uiso 1 1 calc R . .
H03C H -0.0819 -0.0147 0.1664 0.086 Uiso 1 1 calc R . .
C04 C 0.0256(5) 0.1119(4) 0.04466(14) 0.0645(10) Uani 1 1 d . . .
H04A H -0.1109 0.0977 0.0340 0.097 Uiso 1 1 calc R . .
H04B H 0.0916 0.0350 0.0510 0.097 Uiso 1 1 calc R . .
H04C H 0.0805 0.1553 0.0160 0.097 Uiso 1 1 calc R . .
C05 C 0.0348(5) 0.4019(4) 0.05183(14) 0.0634(10) Uani 1 1 d . . .
H05A H -0.1008 0.4207 0.0421 0.095 Uiso 1 1 calc R . .
H05B H 0.0872 0.3651 0.0211 0.095 Uiso 1 1 calc R . .
H05C H 0.1052 0.4758 0.0619 0.095 Uiso 1 1 calc R . .
P1 P 0.46960(17) 0.24065(7) 0.41473(4) 0.0550(2) Uani 1 1 d . . .
F1 F 0.455(2) 0.3200(6) 0.3639(2) 0.152(5) Uani 0.694(10) 1 d P A 1
F2 F 0.494(3) 0.1544(7) 0.4642(3) 0.188(6) Uani 0.694(10) 1 d P A 1
F3 F 0.3110(8) 0.1528(8) 0.3866(4) 0.124(3) Uani 0.694(10) 1 d P A 1
F4 F 0.6259(11) 0.3223(8) 0.4429(4) 0.129(4) Uani 0.694(10) 1 d P A 1
F5 F 0.6162(8) 0.1580(7) 0.3878(4) 0.119(3) Uani 0.694(10) 1 d P A 1
F6 F 0.3277(13) 0.3181(6) 0.4419(4) 0.141(3) Uani 0.694(10) 1 d P A 1
F6A F 0.332(3) 0.3351(14) 0.3858(13) 0.179(15) Uani 0.306(10) 1 d P A 2
F2A F 0.359(3) 0.188(3) 0.4575(8) 0.183(14) Uani 0.306(10) 1 d P A 2
F5A F 0.620(3) 0.170(2) 0.4444(14) 0.217(15) Uani 0.306(10) 1 d P A 2
F1A F 0.605(4) 0.297(3) 0.3802(11) 0.243(16) Uani 0.306(10) 1 d P A 2
F3A F 0.376(6) 0.1520(15) 0.3765(7) 0.242(19) Uani 0.306(10) 1 d P A 2
F4A F 0.543(6) 0.3448(16) 0.4541(6) 0.178(14) Uani 0.306(10) 1 d P A 2

loop_
_atom_site_aniso_label
_atom_site_aniso_U_11
_atom_site_aniso_U_22
_atom_site_aniso_U_33
_atom_site_aniso_U_23
_atom_site_aniso_U_13
_atom_site_aniso_U_12
Ru1 0.02284(13) 0.02458(12) 0.02302(13) 0.00068(6) 0.00189(8) 0.00036(6)
O1 0.0790(17) 0.0649(15) 0.0574(14) -0.0242(12) -0.0185(12) 0.0121(13)
O2 0.0647(15) 0.0627(14) 0.0407(11) 0.0128(10) -0.0094(10) -0.0055(12)
C1 0.0228(12) 0.0296(12) 0.0446(14) -0.0056(10) 0.0053(10) 0.0018(9)
C2 0.0205(12) 0.0449(15) 0.0297(13) 0.0018(10) 0.0046(10) -0.0005(9)
C3 0.0201(11) 0.0304(12) 0.0467(14) 0.0068(11) 0.0009(10) -0.0024(9)
C4 0.0257(12) 0.0414(14) 0.0339(13) -0.0080(11) -0.0039(10) -0.0006(11)
C5 0.0269(12) 0.0390(14) 0.0335(13) 0.0112(11) 0.0000(10) 0.0041(10)
C6 0.0313(14) 0.0436(15) 0.0470(16) -0.0070(13) -0.0041(11) 0.0031(11)
C7 0.0274(13) 0.0462(15) 0.0356(13) 0.0066(12) -0.0044(10) 0.0003(11)
C8 0.0284(13) 0.0292(13) 0.0573(17) 0.0049(12) 0.0025(12) 0.0083(10)
C9 0.0320(14) 0.0491(17) 0.0550(18) -0.0182(14) 0.0073(12) 0.0105(12)
C10 0.0341(16) 0.088(2) 0.0352(16) 0.0004(16) 0.0155(13) 0.0032(15)
C11 0.0330(15) 0.0600(19) 0.0520(18) 0.0237(15) 0.0091(13) -0.0044(13)
C12 0.0289(14) 0.0306(13) 0.067(2) 0.0036(13) 0.0010(12) -0.0091(11)
C01 0.0446(17) 0.0384(16) 0.088(3) -0.0220(16) 0.0128(16) 0.0003(13)
C02 0.0410(17) 0.095(3) 0.0295(15) 0.0066(14) 0.0084(13) 0.0002(16)
C03 0.0386(16) 0.0335(15) 0.098(3) 0.0167(16) 0.0039(16) -0.0019(12)
C04 0.055(2) 0.084(3) 0.0516(19) -0.0383(19) -0.0074(15) 0.0009(18)
C05 0.0511(19) 0.079(2) 0.059(2) 0.0409(19) 0.0032(16) 0.0095(17)
P1 0.0880(7) 0.0412(4) 0.0363(4) -0.0032(3) 0.0095(4) 0.0022(4)
F1 0.334(16) 0.063(3) 0.052(2) 0.019(2) -0.004(5) -0.013(6)
F2 0.416(19) 0.081(4) 0.060(3) 0.023(3) -0.004(7) -0.006(8)
F3 0.080(3) 0.099(5) 0.189(9) -0.044(4) -0.002(3) -0.028(3)
F4 0.104(4) 0.130(6) 0.146(8) -0.064(5) -0.019(4) -0.035(3)
F5 0.093(3) 0.122(5) 0.143(5) -0.064(4) 0.023(3) 0.019(3)
F6 0.142(6) 0.119(5) 0.176(7) -0.056(6) 0.081(5) 0.022(4)
F6A 0.160(17) 0.070(8) 0.27(3) 0.018(14) -0.15(2) 0.016(9)
F2A 0.174(17) 0.27(3) 0.120(13) 0.016(14) 0.063(12) -0.15(2)
F5A 0.124(13) 0.19(2) 0.33(4) 0.12(2) -0.024(16) 0.098(13)
F1A 0.20(2) 0.37(4) 0.18(2) 0.12(2) 0.125(18) -0.02(2)
F3A 0.59(6) 0.056(8) 0.059(7) -0.035(6) -0.057(16) 0.006(17)
F4A 0.40(4) 0.079(9) 0.048(6) 0.012(6) -0.021(13) -0.056(16)

loop_
_atom_type_symbol
_atom_type_description
_atom_type_scat_dispersion_real
_atom_type_scat_dispersion_imag
_atom_type_scat_source
C C 0.0033 0.0016 'International Tables Vol C Tables 4.2.6.8 and 6.1.1.4'
H H 0.0000 0.0000 'International Tables Vol C Tables 4.2.6.8 and 6.1.1.4'
O O 0.0106 0.0060 'International Tables Vol C Tables 4.2.6.8 and 6.1.1.4'
F F 0.0171 0.0103 'International Tables Vol C Tables 4.2.6.8 and 6.1.1.4'
P P 0.1023 0.0942 'International Tables Vol C Tables 4.2.6.8 and 6.1.1.4'
Ru Ru -1.2594 0.8363 'International Tables Vol C Tables 4.2.6.8 and 6.1.1.4'

loop_
_geom_angle_atom_site_label_1
_geom_angle_atom_site_label_2
_geom_angle_atom_site_label_3
_geom_angle
C2 Ru1 C3 38.15(10)
C2 Ru1 C1 38.14(9)
C3 Ru1 C1 63.64(10)
C2 Ru1 C4 63.83(10)
C3 Ru1 C4 37.99(10)
C1 Ru1 C4 63.66(9)
C2 Ru1 C5 63.92(10)
C3 Ru1 C5 63.85(9)
C1 Ru1 C5 37.96(10)
C4 Ru1 C5 38.32(11)
C2 Ru1 C11 149.66(12)
C3 Ru1 C11 162.27(11)
C1 Ru1 C11 114.87(11)
C4 Ru1 C11 124.44(11)
C5 Ru1 C11 103.49(10)
C2 Ru1 C9 139.98(11)
C3 Ru1 C9 109.33(11)
C1 Ru1 C9 169.85(10)
C4 Ru1 C9 106.23(10)
C5 Ru1 C9 133.23(11)
C11 Ru1 C9 69.36(13)
C2 Ru1 C10 171.17(12)
C3 Ru1 C10 133.33(12)
C1 Ru1 C10 142.64(12)
C4 Ru1 C10 107.88(12)
C5 Ru1 C10 111.92(11)
C11 Ru1 C10 37.05(13)
C9 Ru1 C10 36.78(13)
C2 Ru1 C8 112.12(10)
C3 Ru1 C8 99.79(10)
C1 Ru1 C8 148.22(11)
C4 Ru1 C8 120.76(10)
C5 Ru1 C8 159.05(10)
C11 Ru1 C8 89.10(11)
C9 Ru1 C8 36.63(11)
C10 Ru1 C8 68.73(12)
C2 Ru1 C12 119.77(11)
C3 Ru1 C12 157.85(11)
C1 Ru1 C12 99.58(10)
C4 Ru1 C12 149.19(11)
C5 Ru1 C12 112.64(10)
C11 Ru1 C12 36.51(12)
C9 Ru1 C12 89.01(11)
C10 Ru1 C12 68.81(13)
C8 Ru1 C12 87.47(11)
C2 Ru1 C7 99.16(10)
C3 Ru1 C7 110.02(9)
C1 Ru1 C7 122.19(10)
C4 Ru1 C7 145.35(10)
C5 Ru1 C7 160.12(10)
C11 Ru1 C7 86.00(10)
C9 Ru1 C7 66.36(11)
C10 Ru1 C7 86.25(11)
C8 Ru1 C7 34.73(10)
C12 Ru1 C7 65.25(10)
C2 Ru1 C6 103.30(10)
C3 Ru1 C6 132.49(10)
C1 Ru1 C6 104.99(9)
C4 Ru1 C6 166.89(10)
C5 Ru1 C6 135.53(10)
C11 Ru1 C6 65.21(11)
C9 Ru1 C6 85.16(10)
C10 Ru1 C6 85.10(11)
C8 Ru1 C6 64.97(10)
C12 Ru1 C6 33.97(10)
C7 Ru1 C6 34.06(10)
C7 O2 H2 109.5
C5 C1 C2 108.6(2)
C5 C1 C01 125.6(3)
C2 C1 C01 125.7(3)
C5 C1 Ru1 71.27(14)
C2 C1 Ru1 70.71(14)
C01 C1 Ru1 125.97(19)
C1 C2 C3 107.8(2)
C1 C2 C02 125.9(2)
C3 C2 C02 126.4(2)
C1 C2 Ru1 71.15(14)
C3 C2 Ru1 71.13(14)
C02 C2 Ru1 123.1(2)
C4 C3 C2 108.3(2)
C4 C3 C03 125.5(3)
C2 C3 C03 126.1(3)
C4 C3 Ru1 71.20(14)
C2 C3 Ru1 70.71(14)
C03 C3 Ru1 126.02(18)
C3 C4 C5 107.9(2)
C3 C4 C04 125.9(3)
C5 C4 C04 126.1(3)
C3 C4 Ru1 70.81(13)
C5 C4 Ru1 70.91(13)
C04 C4 Ru1 126.3(2)
C1 C5 C4 107.5(2)
C1 C5 C05 125.9(3)
C4 C5 C05 126.5(3)
C1 C5 Ru1 70.77(14)
C4 C5 Ru1 70.77(13)
C05 C5 Ru1 126.9(2)
O1 C6 C12 121.2(3)
O1 C6 C7 116.0(3)
C12 C6 C7 121.7(2)
O1 C6 Ru1 139.6(2)
C12 C6 Ru1 62.30(14)
C7 C6 Ru1 67.63(13)
O2 C7 C8 116.7(3)
O2 C7 C6 112.7(2)
C8 C7 C6 130.5(2)
O2 C7 Ru1 132.31(19)
C8 C7 Ru1 67.00(14)
C6 C7 Ru1 78.31(14)
C7 C8 C9 129.3(3)
C7 C8 Ru1 78.27(15)
C9 C8 Ru1 70.41(15)
C7 C8 H8 113.4(18)
C9 C8 H8 117.3(18)
Ru1 C8 H8 128.9(18)
C10 C9 C8 128.2(3)
C10 C9 Ru1 71.61(17)
C8 C9 Ru1 72.96(15)
C10 C9 H9 117.9(19)
C8 C9 H9 113.5(19)
Ru1 C9 H9 127.4(19)
C9 C10 C11 127.8(3)
C9 C10 Ru1 71.61(16)
C11 C10 Ru1 71.32(17)
C9 C10 H10 118(3)
C11 C10 H10 113(3)
Ru1 C10 H10 126(3)
C12 C11 C10 128.4(3)
C12 C11 Ru1 73.46(16)
C10 C11 Ru1 71.64(17)
C12 C11 H11 113(2)
C10 C11 H11 118(2)
Ru1 C11 H11 125(2)
C11 C12 C6 131.1(3)
C11 C12 Ru1 70.03(16)
C6 C12 Ru1 83.74(16)
C11 C12 H12 115(2)
C6 C12 H12 114(2)
Ru1 C12 H12 124(2)
C1 C01 H01A 109.5
C1 C01 H01B 109.5
H01A C01 H01B 109.5
C1 C01 H01C 109.5
H01A C01 H01C 109.5
H01B C01 H01C 109.5
C2 C02 H02A 109.5
C2 C02 H02B 109.5
H02A C02 H02B 109.5
C2 C02 H02C 109.5
H02A C02 H02C 109.5
H02B C02 H02C 109.5
C3 C03 H03A 109.5
C3 C03 H03B 109.5
H03A C03 H03B 109.5
C3 C03 H03C 109.5
H03A C03 H03C 109.5
H03B C03 H03C 109.5
C4 C04 H04A 109.5
C4 C04 H04B 109.5
H04A C04 H04B 109.5
C4 C04 H04C 109.5
H04A C04 H04C 109.5
H04B C04 H04C 109.5
C5 C05 H05A 109.5
C5 C05 H05B 109.5
H05A C05 H05B 109.5
C5 C05 H05C 109.5
H05A C05 H05C 109.5
H05B C05 H05C 109.5
F5A P1 F3A 102.4(15)
F5A P1 F1A 92.9(15)
F3A P1 F1A 99.8(17)
F5A P1 F2A 80.2(13)
F3A P1 F2A 88.6(15)
F1A P1 F2A 170.1(15)
F5A P1 F6 123.3(14)
F3A P1 F6 113.6(17)
F1A P1 F6 120.5(13)
F2A P1 F6 59.5(12)
F5A P1 F4 69.1(12)
F3A P1 F4 159.6(16)
F1A P1 F4 63.2(13)
F2A P1 F4 107.5(8)
F6 P1 F4 85.9(4)
F5A P1 F1 135.3(12)
F3A P1 F1 82.2(8)
F1A P1 F1 43.2(10)
F2A P1 F1 144.4(12)
F6 P1 F1 93.2(5)
F4 P1 F1 91.1(5)
F5A P1 F6A 170.1(12)
F3A P1 F6A 86.6(12)
F1A P1 F6A 81.4(13)
F2A P1 F6A 104.4(17)
F6 P1 F6A 54.8(12)
F4 P1 F6A 101.0(7)
F1 P1 F6A 41.0(11)
F5A P1 F2 41.6(9)
F3A P1 F2 96.0(8)
F1A P1 F2 134.2(13)
F2A P1 F2 38.6(9)
F6 P1 F2 90.8(6)
F4 P1 F2 89.4(6)
F1 P1 F2 176.0(7)
F6A P1 F2 142.6(15)
F5A P1 F4A 84.7(16)
F3A P1 F4A 172.4(19)
F1A P1 F4A 82.4(14)
F2A P1 F4A 90.0(13)
F6 P1 F4A 59.4(13)
F4 P1 F4A 26.6(15)
F1 P1 F4A 94.8(6)
F6A P1 F4A 86.5(11)
F2 P1 F4A 87.5(6)
F5A P1 F5 55.6(12)
F3A P1 F5 66.3(15)
F1A P1 F5 60.8(12)
F2A P1 F5 119.1(12)
F6 P1 F5 178.5(5)
F4 P1 F5 94.3(4)
F1 P1 F5 88.3(5)
F6A P1 F5 126.5(14)
F2 P1 F5 87.7(5)
F4A P1 F5 120.7(15)
F5A P1 F3 109.1(12)
F3A P1 F3 20.1(16)
F1A P1 F3 117.5(14)
F2A P1 F3 71.7(8)
F6 P1 F3 95.0(5)
F4 P1 F3 178.2(5)
F1 P1 F3 90.3(5)
F6A P1 F3 80.8(7)
F2 P1 F3 89.0(6)
F4A P1 F3 154.1(15)
F5 P1 F3 84.8(3)

loop_
_geom_bond_atom_site_label_1
_geom_bond_atom_site_label_2
_geom_bond_distance
Ru1 C2 2.181(3)
Ru1 C3 2.186(2)
Ru1 C1 2.187(2)
Ru1 C4 2.191(2)
Ru1 C5 2.193(2)
Ru1 C11 2.222(3)
Ru1 C9 2.227(3)
Ru1 C10 2.227(3)
Ru1 C8 2.259(3)
Ru1 C12 2.267(3)
Ru1 C7 2.403(2)
Ru1 C6 2.545(3)
O1 C6 1.248(4)
O2 C7 1.329(3)
O2 H2 0.8300
C1 C5 1.424(4)
C1 C2 1.427(4)
C1 C01 1.499(4)
C2 C3 1.427(4)
C2 C02 1.504(4)
C3 C4 1.425(4)
C3 C03 1.503(4)
C4 C5 1.439(4)
C4 C04 1.495(4)
C5 C05 1.494(4)
C6 C12 1.430(4)
C6 C7 1.456(4)
C7 C8 1.398(4)
C8 C9 1.410(4)
C8 H8 0.929(17)
C9 C10 1.405(5)
C9 H9 0.947(18)
C10 C11 1.413(5)
C10 H10 0.936(19)
C11 C12 1.407(5)
C11 H11 0.933(18)
C12 H12 0.943(18)
C01 H01A 0.9700
C01 H01B 0.9700
C01 H01C 0.9700
C02 H02A 0.9700
C02 H02B 0.9700
C02 H02C 0.9700
C03 H03A 0.9700
C03 H03B 0.9700
C03 H03C 0.9700
C04 H04A 0.9700
C04 H04B 0.9700
C04 H04C 0.9700
C05 H05A 0.9700
C05 H05B 0.9700
C05 H05C 0.9700
P1 F5A 1.441(12)
P1 F3A 1.464(17)
P1 F1A 1.478(14)
P1 F2A 1.494(12)
P1 F6 1.519(4)
P1 F4 1.522(6)
P1 F1 1.530(5)
P1 F6A 1.541(12)
P1 F2 1.548(6)
P1 F4A 1.560(18)
P1 F5 1.571(4)
P1 F3 1.574(6)
